data_7017281
loop_
_publ_author_name
'Aaker\"oy, Christer B'
'Sinha, Abhijeet S.'
'Chopade, Prashant D.'
'Desper, John'

_publ_section_title
;
 Halogen bonding or close packing? Examining the structural landscape in a
 series of Cu(ii)-acac complexes.
;
_journal_issue 45
_journal_name_full 'Dalton transactions (Cambridge, England : 2003)'
_journal_page_first 12160
_journal_page_last 12168
_journal_paper_doi 10.1039/c1dt10911a
_journal_volume 40
_journal_year 2011
_chemical_formula_moiety
;
(C11 H10 Cl O2)2 Cu
;
_chemical_formula_sum 'C22 H20 Cl2 Cu O4'
_chemical_formula_weight 482.82
_chemical_name_systematic
;
D1 bis[2-(4-chlorophenyl)-2,4-pentanedionato]copper(II)
;
_space_group_IT_number 70
_symmetry_cell_setting orthorhombic
_symmetry_space_group_name_Hall '-F 2uv 2vw'
_symmetry_space_group_name_H-M 'F d d d :2'
_atom_sites_solution_hydrogens geom
_atom_sites_solution_primary direct
_atom_sites_solution_secondary difmap
_audit_creation_method SHELXL-97
_cell_angle_alpha 90.00
_cell_angle_beta 90.00
_cell_angle_gamma 90.00
_cell_formula_units_Z 8
_cell_length_a 11.9763(7)
_cell_length_b 15.8265(9)
_cell_length_c 21.7849(11)
_cell_measurement_reflns_used 9944
_cell_measurement_temperature 120(2)
_cell_measurement_theta_max 33.85
_cell_measurement_theta_min 3.18
_cell_volume 4129.2(4)
_computing_cell_refinement 'Bruker SAINT'
_computing_data_collection 'Bruker APEX2'
_computing_data_reduction 'Bruker SAINT'
_computing_molecular_graphics 'Bruker SHELXTL'
_computing_publication_material 'Bruker SHELXTL'
_computing_structure_refinement 'SHELXL-97 (Sheldrick, 2008)'
_computing_structure_solution 'SHELXS-97 (Sheldrick, 2008)'
_diffrn_ambient_temperature 120(2)
_diffrn_measured_fraction_theta_full 0.999
_diffrn_measured_fraction_theta_max 0.999
_diffrn_measurement_device_type 'Bruker APEX-II CCD'
_diffrn_measurement_method '\f and \w scans'
_diffrn_radiation_monochromator graphite
_diffrn_radiation_source 'fine-focus sealed tube'
_diffrn_radiation_type MoK\a
_diffrn_radiation_wavelength 0.71073
_diffrn_reflns_av_R_equivalents 0.0545
_diffrn_reflns_av_sigmaI/netI 0.0296
_diffrn_reflns_limit_h_max 17
_diffrn_reflns_limit_h_min -18
_diffrn_reflns_limit_k_max 24
_diffrn_reflns_limit_k_min -24
_diffrn_reflns_limit_l_max 33
_diffrn_reflns_limit_l_min -33
_diffrn_reflns_number 19816
_diffrn_reflns_theta_full 33.14
_diffrn_reflns_theta_max 33.14
_diffrn_reflns_theta_min 2.33
_exptl_absorpt_coefficient_mu 1.343
_exptl_absorpt_correction_T_max 0.7467
_exptl_absorpt_correction_T_min 0.6196
_exptl_absorpt_correction_type multi-scan
_exptl_absorpt_process_details SADABS
_exptl_crystal_colour blue
_exptl_crystal_density_diffrn 1.553
_exptl_crystal_density_method 'not measured'
_exptl_crystal_description prism
_exptl_crystal_F_000 1976
_exptl_crystal_size_max 0.24
_exptl_crystal_size_mid 0.22
_exptl_crystal_size_min 0.14
_refine_diff_density_max 0.461
_refine_diff_density_min -0.477
_refine_diff_density_rms 0.069
_refine_ls_extinction_method none
_refine_ls_goodness_of_fit_ref 1.109
_refine_ls_hydrogen_treatment constr
_refine_ls_matrix_type full
_refine_ls_number_parameters 70
_refine_ls_number_reflns 1979
_refine_ls_number_restraints 0
_refine_ls_restrained_S_all 1.109
_refine_ls_R_factor_all 0.0294
_refine_ls_R_factor_gt 0.0267
_refine_ls_shift/su_max 0.001
_refine_ls_shift/su_mean 0.000
_refine_ls_structure_factor_coef Fsqd
_refine_ls_weighting_details 'calc w=1/[\s^2^(Fo^2^)+(0.0500P)^2^+2.5000P] where P=(Fo^2^+2Fc^2^)/3'
_refine_ls_weighting_scheme calc
_refine_ls_wR_factor_gt 0.0852
_refine_ls_wR_factor_ref 0.0873
_reflns_number_gt 1794
_reflns_number_total 1979
_reflns_threshold_expression >2sigma(I)
_cod_data_source_file c1dt10911a.txt
_cod_data_source_block 3Cu
_cod_depositor_comments
;
The following automatic conversions were performed:

'_symmetry_cell_setting' value 'Orthorhombic' changed to
'orthorhombic' according to
/home/saulius/struct/CIF-dictionaries/cif_core.dic dictionary named
'cif_core.dic' version 2.4.1 from 2010-06-29.

Automatic conversion script
Id: cif_fix_values 1715 2011-07-08 13:25:40Z adriana 
;
_cod_original_sg_symbol_H-M Fddd
_cod_database_code 7017281

loop_
_symmetry_equiv_pos_as_xyz
'x, y, z'
'-x+3/4, -y+3/4, z'
'-x+3/4, y, -z+3/4'
'x, -y+3/4, -z+3/4'
'x, y+1/2, z+1/2'
'-x+3/4, -y+5/4, z+1/2'
'-x+3/4, y+1/2, -z+5/4'
'x, -y+5/4, -z+5/4'
'x+1/2, y, z+1/2'
'-x+5/4, -y+3/4, z+1/2'
'-x+5/4, y, -z+5/4'
'x+1/2, -y+3/4, -z+5/4'
'x+1/2, y+1/2, z'
'-x+5/4, -y+5/4, z'
'-x+5/4, y+1/2, -z+3/4'
'x+1/2, -y+5/4, -z+3/4'
'-x, -y, -z'
'x-3/4, y-3/4, -z'
'x-3/4, -y, z-3/4'
'-x, y-3/4, z-3/4'
'-x, -y+1/2, -z+1/2'
'x-3/4, y-1/4, -z+1/2'
'x-3/4, -y+1/2, z-1/4'
'-x, y-1/4, z-1/4'
'-x+1/2, -y, -z+1/2'
'x-1/4, y-3/4, -z+1/2'
'x-1/4, -y, z-1/4'
'-x+1/2, y-3/4, z-1/4'
'-x+1/2, -y+1/2, -z'
'x-1/4, y-1/4, -z'
'x-1/4, -y+1/2, z-3/4'
'-x+1/2, y-1/4, z-3/4'

loop_
_atom_site_label
_atom_site_type_symbol
_atom_site_fract_x
_atom_site_fract_y
_atom_site_fract_z
_atom_site_U_iso_or_equiv
_atom_site_adp_type
_atom_site_occupancy
_atom_site_symmetry_multiplicity
_atom_site_calc_flag
_atom_site_refinement_flags
Cu1 Cu 0.1250 0.1250 0.1250 0.01613(9) Uani 1 4 d S
Cl1 Cl 0.1250 0.1250 0.550886(17) 0.03715(13) Uani 1 2 d S
C11 C 0.33257(8) 0.10213(7) 0.27994(4) 0.02299(19) Uani 1 1 d .
H11A H 0.3943 0.0900 0.2517 0.034 Uiso 1 1 calc R
H11B H 0.3230 0.0547 0.3083 0.034 Uiso 1 1 calc R
H11C H 0.3493 0.1535 0.3032 0.034 Uiso 1 1 calc R
C12 C 0.22667(8) 0.11472(6) 0.24380(4) 0.01771(17) Uani 1 1 d .
O12 O 0.23908(6) 0.11510(5) 0.18545(3) 0.02038(15) Uani 1 1 d .
C13 C 0.1250 0.1250 0.27503(6) 0.0174(2) Uani 1 2 d S
C21 C 0.1250 0.1250 0.34361(6) 0.0177(2) Uani 1 2 d S
C22 C 0.11052(10) 0.04990(7) 0.37625(4) 0.02201(19) Uani 1 1 d .
H22 H 0.1014 -0.0021 0.3546 0.026 Uiso 1 1 d R
C23 C 0.11014(9) 0.04952(8) 0.44005(5) 0.0248(2) Uani 1 1 d .
H23 H 0.1013 -0.0031 0.4609 0.030 Uiso 1 1 d R
C24 C 0.1250 0.1250 0.47099(6) 0.0227(3) Uani 1 2 d S

loop_
_atom_site_aniso_label
_atom_site_aniso_U_11
_atom_site_aniso_U_22
_atom_site_aniso_U_33
_atom_site_aniso_U_23
_atom_site_aniso_U_13
_atom_site_aniso_U_12
Cu1 0.01605(13) 0.02170(14) 0.01064(12) 0.000 0.000 0.000
Cl1 0.0334(2) 0.0665(3) 0.01148(18) 0.000 0.000 -0.00027(17)
C11 0.0185(4) 0.0331(5) 0.0174(4) 0.0021(3) -0.0026(3) -0.0006(4)
C12 0.0179(4) 0.0213(4) 0.0140(4) 0.0005(3) -0.0011(3) -0.0020(3)
O12 0.0173(3) 0.0313(4) 0.0125(3) 0.0010(2) 0.0000(2) 0.0001(2)
C13 0.0176(6) 0.0225(6) 0.0121(5) 0.000 0.000 -0.0008(4)
C21 0.0189(6) 0.0228(6) 0.0115(5) 0.000 0.000 0.0012(4)
C22 0.0278(5) 0.0216(4) 0.0167(4) 0.0008(3) 0.0018(3) -0.0001(4)
C23 0.0275(5) 0.0301(5) 0.0168(4) 0.0057(3) 0.0019(3) 0.0023(4)
C24 0.0188(6) 0.0378(8) 0.0116(5) 0.000 0.000 0.0041(5)

loop_
_atom_type_symbol
_atom_type_description
_atom_type_scat_dispersion_real
_atom_type_scat_dispersion_imag
_atom_type_scat_source
C C 0.0033 0.0016 'International Tables Vol C Tables 4.2.6.8 and 6.1.1.4'
H H 0.0000 0.0000 'International Tables Vol C Tables 4.2.6.8 and 6.1.1.4'
O O 0.0106 0.0060 'International Tables Vol C Tables 4.2.6.8 and 6.1.1.4'
Cl Cl 0.1484 0.1585 'International Tables Vol C Tables 4.2.6.8 and 6.1.1.4'
Cu Cu 0.3201 1.2651 'International Tables Vol C Tables 4.2.6.8 and 6.1.1.4'

loop_
_geom_angle_atom_site_label_1
_geom_angle_atom_site_label_2
_geom_angle_atom_site_label_3
_geom_angle
_geom_angle_site_symmetry_1
_geom_angle_site_symmetry_3
O12 Cu1 O12 170.56(4) 11_454 .
O12 Cu1 O12 92.48(4) 11_454 8_544
O12 Cu1 O12 88.30(4) . 8_544
O12 Cu1 O12 88.30(4) 11_454 14_445
O12 Cu1 O12 92.48(4) . 14_445
O12 Cu1 O12 170.56(4) 8_544 14_445
C12 C11 H11A 109.5 . .
C12 C11 H11B 109.5 . .
H11A C11 H11B 109.5 . .
C12 C11 H11C 109.5 . .
H11A C11 H11C 109.5 . .
H11B C11 H11C 109.5 . .
O12 C12 C13 125.54(10) . .
O12 C12 C11 114.97(9) . .
C13 C12 C11 119.49(9) . .
C12 O12 Cu1 127.16(7) . .
C12 C13 C12 122.04(12) 14_445 .
C12 C13 C21 118.98(6) 14_445 .
C12 C13 C21 118.98(6) . .
C22 C21 C22 118.76(12) 14_445 .
C22 C21 C13 120.62(6) 14_445 .
C22 C21 C13 120.62(6) . .
C23 C22 C21 120.89(10) . .
C23 C22 H22 119.4 . .
C21 C22 H22 119.7 . .
C24 C23 C22 118.89(10) . .
C24 C23 H23 122.4 . .
C22 C23 H23 118.7 . .
C23 C24 C23 121.67(13) . 14_445
C23 C24 Cl1 119.16(6) . .
C23 C24 Cl1 119.16(6) 14_445 .

loop_
_geom_bond_atom_site_label_1
_geom_bond_atom_site_label_2
_geom_bond_distance
_geom_bond_site_symmetry_2
Cu1 O12 1.9041(7) 11_454
Cu1 O12 1.9041(7) .
Cu1 O12 1.9041(7) 8_544
Cu1 O12 1.9041(7) 14_445
Cl1 C24 1.7406(14) .
C11 C12 1.5060(14) .
C11 H11A 0.9800 .
C11 H11B 0.9800 .
C11 H11C 0.9800 .
C12 O12 1.2797(11) .
C12 C13 1.4043(12) .
C13 C12 1.4043(12) 14_445
C13 C21 1.4942(18) .
C21 C22 1.3957(12) 14_445
C21 C22 1.3957(12) .
C22 C23 1.3899(15) .
C22 H22 0.9551 .
C23 C24 1.3831(14) .
C23 H23 0.9554 .
C24 C23 1.3831(14) 14_445

loop_
_geom_torsion_atom_site_label_1
_geom_torsion_atom_site_label_2
_geom_torsion_atom_site_label_3
_geom_torsion_atom_site_label_4
_geom_torsion
_geom_torsion_site_symmetry_1
_geom_torsion_site_symmetry_4
C13 C12 O12 Cu1 -2.66(13) . .
C11 C12 O12 Cu1 177.46(7) . .
O12 Cu1 O12 C12 1.29(6) 14_445 .
O12 C12 C13 C12 1.41(7) . 14_445
C11 C12 C13 C12 -178.71(9) . 14_445
O12 C12 C13 C21 -178.59(7) . .
C11 C12 C13 C21 1.29(9) . .
C12 C13 C21 C22 -90.69(7) 14_445 14_445
C12 C13 C21 C22 89.31(7) . 14_445
C12 C13 C21 C22 89.31(7) 14_445 .
C12 C13 C21 C22 -90.69(7) . .
C22 C21 C22 C23 0.17(8) 14_445 .
C13 C21 C22 C23 -179.83(8) . .
C21 C22 C23 C24 -0.34(15) . .
C22 C23 C24 C23 0.17(7) . 14_445
C22 C23 C24 Cl1 -179.83(7) . .
